data_1559089
loop_
_publ_author_name
'Shimizu, Hideo'
'Maeda, Hironori'
'Nara, Hideki'

_publ_section_title
;
 Highly Productive \a-Alkylation of Ketones with Alcohols Mediated by an
 Ir--Oxalamidato/Solid Base Catalyst System
;
_journal_name_full 'Organic Process Research &amp; Development'
_journal_paper_doi 10.1021/acs.oprd.0c00362
_journal_year 2020
_chemical_formula_moiety 'C22 H30 Cl Ir N O'
_chemical_formula_sum 'C22 H30 Cl Ir N O'
_chemical_formula_weight 552.12
_space_group_crystal_system monoclinic
_space_group_IT_number 14
_space_group_name_Hall '-P 2ybc'
_space_group_name_H-M_alt 'P 1 21/c 1'
_atom_sites_solution_hydrogens geom
_atom_sites_solution_primary direct
_audit_creation_date 2020-01-09
_audit_creation_method
;
Olex2 1.3-ac4
(compiled 2018.12.05 svn.r3537 for Rigaku Oxford Diffraction, GUI svn.r5625)
;
_cell_angle_alpha 90
_cell_angle_beta 96.795(2)
_cell_angle_gamma 90
_cell_formula_units_Z 4
_cell_length_a 10.4344(2)
_cell_length_b 12.4456(3)
_cell_length_c 16.3498(4)
_cell_measurement_reflns_used 13668
_cell_measurement_temperature 100.01(10)
_cell_measurement_theta_max 30.0380
_cell_measurement_theta_min 1.9690
_cell_volume 2108.31(8)
_computing_cell_refinement 'CrysAlisPro 1.171.40.37a (Rigaku OD, 2019)'
_computing_data_collection 'CrysAlisPro 1.171.40.37a (Rigaku OD, 2019)'
_computing_data_reduction 'CrysAlisPro 1.171.40.37a (Rigaku OD, 2019)'
_computing_molecular_graphics 'Olex2 (Dolomanov et al., 2009)'
_computing_publication_material 'Olex2 (Dolomanov et al., 2009)'
_computing_structure_refinement 'ShelXL (Sheldrick, 2015)'
_computing_structure_solution 'ShelXS (Sheldrick, 2008)'
_diffrn_ambient_environment N~2~
_diffrn_ambient_temperature 100.01(10)
_diffrn_detector 'CCD plate'
_diffrn_detector_area_resol_mean 10.0000
_diffrn_detector_type HyPix
_diffrn_measured_fraction_theta_full 0.999
_diffrn_measured_fraction_theta_max 0.787
_diffrn_measurement_details
;
List of Runs (angles in degrees, time in seconds):

  # Type    Start    End  Width  t~exp~   \w     \q     \k     \f   Frames
--------------------------------------------------------------------------
  1  \w    -18.00  66.00   0.50    1.38    --   -3.65  44.00  58.00  168
  2  \w     24.00  50.00   0.50    1.38    --   -3.65  37.00 -90.00   52
  3  \w    -26.00   9.00   0.50    1.38    --   -3.65 -99.00-150.00   70
  4  \w    -26.00  20.00   0.50    1.38    --    3.81 -99.00 -90.00   92
  5  \w    -72.00  12.00   0.50    1.38    --   -3.65 -44.00 -92.00  168
  6  \w    -40.00 -14.00   0.50    0.10    --   -4.28 -44.00 -92.00   52
  7  \w    -26.00  -1.00   0.50    0.10    --   -4.28 -99.00-180.00   50
  8  \w    -71.00 -46.00   0.50    0.10    --    4.44 -19.00 -30.00   50
  9  \w    -48.00 -23.00   0.50    0.10    --    4.44 -44.00 -92.00   50
 10  \w    -20.00  69.00   0.50    0.10    --   -4.28  57.00 -30.00  178
 11  \w    -71.00 -46.00   0.50    0.10    --    4.44 -19.00-180.00   50
 12  \w      0.00  25.00   0.50    0.10    --   -4.28  44.00  58.00   50
;
_diffrn_measurement_device 'four-circle diffractometer'
_diffrn_measurement_device_type 'XtaLAB Synergy, Dualflex, HyPix'
_diffrn_measurement_method '\w scans'
_diffrn_orient_matrix_type 'CrysAlisPro convention (1999,Acta A55,543-557)'
_diffrn_orient_matrix_UB_11 -0.0060955000
_diffrn_orient_matrix_UB_12 0.0296835000
_diffrn_orient_matrix_UB_13 -0.0373087000
_diffrn_orient_matrix_UB_21 0.0661659000
_diffrn_orient_matrix_UB_22 -0.0091609000
_diffrn_orient_matrix_UB_23 -0.0036948000
_diffrn_orient_matrix_UB_31 -0.0164875000
_diffrn_orient_matrix_UB_32 -0.0477815000
_diffrn_orient_matrix_UB_33 -0.0224247000
_diffrn_radiation_monochromator mirror
_diffrn_radiation_probe x-ray
_diffrn_radiation_type MoK\a
_diffrn_radiation_wavelength 0.71073
_diffrn_reflns_av_R_equivalents 0.0400
_diffrn_reflns_av_unetI/netI 0.0378
_diffrn_reflns_Laue_measured_fraction_full 0.999
_diffrn_reflns_Laue_measured_fraction_max 0.787
_diffrn_reflns_limit_h_max 13
_diffrn_reflns_limit_h_min -14
_diffrn_reflns_limit_k_max 16
_diffrn_reflns_limit_k_min -14
_diffrn_reflns_limit_l_max 19
_diffrn_reflns_limit_l_min -20
_diffrn_reflns_number 18580
_diffrn_reflns_point_group_measured_fraction_full 0.999
_diffrn_reflns_point_group_measured_fraction_max 0.787
_diffrn_reflns_theta_full 25.242
_diffrn_reflns_theta_max 30.145
_diffrn_reflns_theta_min 1.966
_diffrn_source 'micro-focus sealed X-ray tube'
_diffrn_source_type 'PhotonJet (Mo) X-ray Source'
_exptl_absorpt_coefficient_mu 6.470
_exptl_absorpt_correction_T_max 1.00000
_exptl_absorpt_correction_T_min 0.79137
_exptl_absorpt_correction_type multi-scan
_exptl_absorpt_process_details
;
CrysAlisPro 1.171.40.37a (Rigaku Oxford Diffraction, 2019)
Empirical absorption correction using spherical harmonics,
 implemented in SCALE3 ABSPACK scaling algorithm.
;
_exptl_crystal_colour yellow
_exptl_crystal_colour_primary yellow
_exptl_crystal_density_diffrn 1.739
_exptl_crystal_description block
_exptl_crystal_F_000 1084
_exptl_crystal_size_max 0.235
_exptl_crystal_size_mid 0.13
_exptl_crystal_size_min 0.101
_refine_diff_density_max 0.981
_refine_diff_density_min -0.841
_refine_diff_density_rms 0.126
_refine_ls_extinction_method none
_refine_ls_goodness_of_fit_ref 1.021
_refine_ls_hydrogen_treatment constr
_refine_ls_matrix_type full
_refine_ls_number_parameters 244
_refine_ls_number_reflns 4901
_refine_ls_number_restraints 0
_refine_ls_restrained_S_all 1.021
_refine_ls_R_factor_all 0.0336
_refine_ls_R_factor_gt 0.0253
_refine_ls_shift/su_max 0.001
_refine_ls_shift/su_mean 0.000
_refine_ls_structure_factor_coef Fsqd
_refine_ls_weighting_details 'w=1/[\s^2^(Fo^2^)+(0.0195P)^2^+3.1229P] where P=(Fo^2^+2Fc^2^)/3'
_refine_ls_weighting_scheme calc
_refine_ls_wR_factor_gt 0.0535
_refine_ls_wR_factor_ref 0.0561
_reflns_Friedel_coverage 0.000
_reflns_number_gt 4197
_reflns_number_total 4901
_reflns_threshold_expression 'I > 2\s(I)'
_cod_data_source_file op0c00362_si_002.cif
_cod_data_source_block exp_71
_cod_database_code 1559089
_shelx_shelxl_version_number 2018/3
_shelx_space_group_comment
;
The symmetry employed for this shelxl refinement is uniquely defined
by the following loop, which should always be used as a source of
symmetry information in preference to the above space-group names.
They are only intended as comments.
;
_diffrn_oxdiff_digest_frames
;
019861422da3d3d0b53bbb1c8b78194c4b010300afe
;
_reflns_odcompleteness_completeness 99.90
_reflns_odcompleteness_iscentric 1
_reflns_odcompleteness_theta 25.30
_olex2_refinement_description
;
1. Fixed Uiso
 At 1.2 times of:
  All C(H) groups
 At 1.5 times of:
  All C(H,H,H) groups
2.a Aromatic/amide H refined with riding coordinates:
 C6(H6), C2AA(H2AA), C1AA(H1AA)
2.b Idealised Me refined as rotating group:
 C10(H10A,H10B,H10C), C14(H14A,H14B,H14C), C15(H15A,H15B,H15C), C19(H19A,H19B,
 H19C), C4(H4A,H4B,H4C), C0BA(H0BA,H0BB,H0BC), C9AA(H9AA,H9AB,H9AC), C7AA(H7AA,
 H7AB,H7AC), C8AA(H8AA,H8AB,H8AC)
;
_ins_header
;
TITL exp_71 in P2(1)/c 
REM P2(1)/c (#14 in standard setting)
CELL 0.71073  10.434360  12.445560  16.349793  90.0000  96.7947  90.0000
ZERR    2.00   0.000224   0.000269   0.000388   0.0000   0.0021   0.0000
LATT  1
SYMM -x, y+1/2,-z+1/2 
SFAC C H N O Cl Ir
UNIT 88.00 120.00 4.00 4.00 4.00 2.00
TREF
HKLF 4
END
;
_olex2_submission_special_instructions 'No special instructions were received'
_oxdiff_diffrn_reflns_filtered 16588
_oxdiff_exptl_absorpt_empirical_details
;
Empirical correction (ABSPACK) includes:
- Absorption correction using spherical harmonics
- Frame scaling
;
_oxdiff_exptl_absorpt_empirical_full_max 1.183
_oxdiff_exptl_absorpt_empirical_full_min 0.892

loop_
_space_group_symop_operation_xyz
'x, y, z'
'-x, y+1/2, -z+1/2'
'-x, -y, -z'
'x, -y-1/2, z-1/2'

loop_
_atom_site_label
_atom_site_type_symbol
_atom_site_fract_x
_atom_site_fract_y
_atom_site_fract_z
_atom_site_U_iso_or_equiv
_atom_site_adp_type
_atom_site_occupancy
_atom_site_site_symmetry_order
_atom_site_calc_flag
_atom_site_refinement_flags_posn
_atom_site_refinement_flags_adp
_atom_site_refinement_flags_occupancy
_atom_site_disorder_assembly
_atom_site_disorder_group
Ir1 Ir 0.48456(2) 0.80117(2) 0.07962(2) 0.01615(5) Uani 1 1 d . . . . .
Cl4 Cl 0.45437(9) 0.91768(7) 0.19269(6) 0.02503(19) Uani 1 1 d . . . . .
O3 O 0.3675(2) 0.91297(18) 0.00500(15) 0.0198(5) Uani 1 1 d . . . . .
N4 N 0.6198(3) 0.9157(2) 0.04956(18) 0.0184(6) Uani 1 1 d . . . . .
C5 C 0.4293(3) 0.9981(3) -0.0120(2) 0.0181(7) Uani 1 1 d . . . . .
C6 C 0.7961(3) 0.9023(3) 0.1592(2) 0.0203(7) Uani 1 1 d . . . . .
H6 H 0.735964 0.908517 0.196591 0.024 Uiso 1 1 calc R . . . .
C7 C 0.5593(3) 0.6604(3) 0.1420(2) 0.0186(7) Uani 1 1 d . . . . .
C8 C 0.8414(4) 0.8978(3) 0.0163(2) 0.0224(7) Uani 1 1 d . . . . .
C9 C 0.4196(3) 0.6602(3) 0.1414(2) 0.0192(7) Uani 1 1 d . . . . .
C0AA C 0.7551(3) 0.9076(3) 0.0750(2) 0.0193(7) Uani 1 1 d . . . . .
C2AA C 1.0126(4) 0.8776(3) 0.1300(3) 0.0290(9) Uani 1 1 d . . . . .
H2AA H 1.099801 0.867332 0.147459 0.035 Uiso 1 1 calc R . . . .
C1AA C 0.9711(4) 0.8827(3) 0.0462(3) 0.0279(9) Uani 1 1 d . . . . .
H1AA H 1.031410 0.875779 0.008923 0.033 Uiso 1 1 calc R . . . .
C3AA C 0.9266(4) 0.8876(3) 0.1883(2) 0.0246(8) Uani 1 1 d . . . . .
C10 C 0.7974(4) 0.9004(3) -0.0742(2) 0.0265(8) Uani 1 1 d . . . . .
H10A H 0.725300 0.852742 -0.086375 0.040 Uiso 1 1 calc GR . . . .
H10B H 0.866699 0.877887 -0.103947 0.040 Uiso 1 1 calc GR . . . .
H10C H 0.771916 0.972180 -0.090273 0.040 Uiso 1 1 calc GR . . . .
C11 C 0.9750(4) 0.8805(3) 0.2807(3) 0.0281(9) Uani 1 1 d . . . . .
C14 C 0.8674(4) 0.8962(4) 0.3350(3) 0.0365(10) Uani 1 1 d . . . . .
H14A H 0.829161 0.965790 0.324765 0.055 Uiso 1 1 calc GR . . . .
H14B H 0.902365 0.890867 0.391847 0.055 Uiso 1 1 calc GR . . . .
H14C H 0.802803 0.841754 0.322562 0.055 Uiso 1 1 calc GR . . . .
C15 C 1.0347(4) 0.7688(3) 0.2991(3) 0.0330(10) Uani 1 1 d . . . . .
H15A H 0.971377 0.714473 0.283034 0.050 Uiso 1 1 calc GR . . . .
H15B H 1.062574 0.762719 0.357038 0.050 Uiso 1 1 calc GR . . . .
H15C H 1.107308 0.759515 0.268852 0.050 Uiso 1 1 calc GR . . . .
C19 C 1.0783(5) 0.9657(4) 0.3031(3) 0.0577(16) Uani 1 1 d . . . . .
H19A H 1.149855 0.953248 0.272383 0.087 Uiso 1 1 calc GR . . . .
H19B H 1.107288 0.961861 0.360946 0.087 Uiso 1 1 calc GR . . . .
H19C H 1.042796 1.035624 0.289965 0.087 Uiso 1 1 calc GR . . . .
C4AA C 0.5854(4) 0.6554(3) 0.0580(3) 0.0258(9) Uani 1 1 d . . . . .
C4 C 0.6535(4) 0.6570(3) 0.2184(3) 0.0270(9) Uani 1 1 d . . . . .
H4A H 0.736321 0.681411 0.205994 0.041 Uiso 1 1 calc GR . . . .
H4B H 0.660844 0.584638 0.238757 0.041 Uiso 1 1 calc GR . . . .
H4C H 0.623807 0.702786 0.259505 0.041 Uiso 1 1 calc GR . . . .
C6AA C 0.3626(4) 0.6619(3) 0.0582(2) 0.0257(8) Uani 1 1 d . . . . .
C0BA C 0.3530(4) 0.6601(3) 0.2173(3) 0.0256(8) Uani 1 1 d . . . . .
H0BA H 0.381373 0.720832 0.250882 0.038 Uiso 1 1 calc GR . . . .
H0BB H 0.373321 0.595097 0.247610 0.038 Uiso 1 1 calc GR . . . .
H0BC H 0.261390 0.664513 0.202143 0.038 Uiso 1 1 calc GR . . . .
C5AA C 0.4636(4) 0.6591(3) 0.0053(2) 0.0288(9) Uani 1 1 d . . . . .
C9AA C 0.2205(4) 0.6680(3) 0.0298(3) 0.0395(11) Uani 1 1 d . . . . .
H9AA H 0.175209 0.688908 0.075092 0.059 Uiso 1 1 calc GR . . . .
H9AB H 0.190165 0.599008 0.009732 0.059 Uiso 1 1 calc GR . . . .
H9AC H 0.205312 0.720164 -0.013539 0.059 Uiso 1 1 calc GR . . . .
C7AA C 0.7148(5) 0.6450(3) 0.0299(3) 0.0414(12) Uani 1 1 d . . . . .
H7AA H 0.714451 0.678682 -0.022909 0.062 Uiso 1 1 calc GR . . . .
H7AB H 0.735929 0.570262 0.025586 0.062 Uiso 1 1 calc GR . . . .
H7AC H 0.777864 0.679170 0.068935 0.062 Uiso 1 1 calc GR . . . .
C8AA C 0.4440(6) 0.6517(3) -0.0863(3) 0.0494(14) Uani 1 1 d . . . . .
H8AA H 0.370923 0.694592 -0.107253 0.074 Uiso 1 1 calc GR . . . .
H8AB H 0.428785 0.578207 -0.102419 0.074 Uiso 1 1 calc GR . . . .
H8AC H 0.519603 0.677576 -0.108201 0.074 Uiso 1 1 calc GR . . . .

loop_
_atom_site_aniso_label
_atom_site_aniso_U_11
_atom_site_aniso_U_22
_atom_site_aniso_U_33
_atom_site_aniso_U_23
_atom_site_aniso_U_13
_atom_site_aniso_U_12
Ir1 0.02395(8) 0.01006(7) 0.01350(8) 0.00210(5) -0.00173(5) 0.00048(5)
Cl4 0.0383(5) 0.0173(4) 0.0194(5) -0.0033(3) 0.0033(4) 0.0019(3)
O3 0.0230(13) 0.0158(12) 0.0191(14) 0.0040(9) -0.0030(10) 0.0002(9)
N4 0.0210(15) 0.0157(14) 0.0176(16) 0.0022(11) -0.0016(12) 0.0003(11)
C5 0.0232(18) 0.0150(17) 0.0158(18) 0.0028(13) 0.0010(14) 0.0013(13)
C6 0.0231(18) 0.0183(17) 0.0190(19) 0.0019(13) 0.0003(14) -0.0008(14)
C7 0.0270(19) 0.0083(15) 0.020(2) 0.0055(12) 0.0015(15) 0.0020(13)
C8 0.0278(19) 0.0188(17) 0.020(2) 0.0051(14) -0.0008(15) 0.0001(14)
C9 0.0233(18) 0.0120(16) 0.021(2) 0.0050(13) -0.0021(15) 0.0004(13)
C0AA 0.0210(17) 0.0160(17) 0.0202(19) 0.0040(13) -0.0012(14) -0.0013(13)
C2AA 0.0204(19) 0.033(2) 0.032(2) 0.0087(17) -0.0024(17) 0.0002(15)
C1AA 0.026(2) 0.033(2) 0.025(2) 0.0104(16) 0.0053(16) 0.0017(16)
C3AA 0.0256(19) 0.0226(19) 0.024(2) 0.0033(15) -0.0043(16) -0.0031(14)
C10 0.032(2) 0.027(2) 0.021(2) 0.0056(15) 0.0045(16) 0.0016(16)
C11 0.028(2) 0.030(2) 0.024(2) 0.0058(16) -0.0078(16) -0.0059(16)
C14 0.049(3) 0.041(2) 0.017(2) -0.0026(17) -0.0053(18) 0.009(2)
C15 0.028(2) 0.044(2) 0.024(2) 0.0096(18) -0.0039(17) 0.0068(17)
C19 0.068(4) 0.056(3) 0.040(3) 0.018(2) -0.028(3) -0.037(3)
C4AA 0.042(2) 0.0055(16) 0.031(2) 0.0025(13) 0.0106(18) 0.0038(14)
C4 0.027(2) 0.0189(19) 0.032(2) 0.0095(15) -0.0082(17) -0.0038(15)
C6AA 0.040(2) 0.0113(17) 0.024(2) 0.0016(13) -0.0058(17) -0.0062(14)
C0BA 0.030(2) 0.0195(18) 0.028(2) 0.0025(15) 0.0075(17) -0.0035(15)
C5AA 0.056(3) 0.0101(17) 0.019(2) -0.0037(13) -0.0019(18) -0.0008(16)
C9AA 0.042(3) 0.023(2) 0.047(3) -0.0011(18) -0.021(2) -0.0036(18)
C7AA 0.057(3) 0.021(2) 0.053(3) 0.0085(18) 0.033(3) 0.0116(19)
C8AA 0.107(5) 0.017(2) 0.023(3) 0.0012(16) 0.002(3) -0.009(2)

loop_
_atom_type_symbol
_atom_type_description
_atom_type_scat_dispersion_real
_atom_type_scat_dispersion_imag
_atom_type_scat_source
C C 0.0033 0.0016 'International Tables Vol C Tables 4.2.6.8 and 6.1.1.4'
H H 0.0000 0.0000 'International Tables Vol C Tables 4.2.6.8 and 6.1.1.4'
Cl Cl 0.1484 0.1585 'International Tables Vol C Tables 4.2.6.8 and 6.1.1.4'
Ir Ir -1.4442 7.9887 'International Tables Vol C Tables 4.2.6.8 and 6.1.1.4'
N N 0.0061 0.0033 'International Tables Vol C Tables 4.2.6.8 and 6.1.1.4'
O O 0.0106 0.0060 'International Tables Vol C Tables 4.2.6.8 and 6.1.1.4'

loop_
_exptl_crystal_face_index_h
_exptl_crystal_face_index_k
_exptl_crystal_face_index_l
_exptl_crystal_face_perp_dist
-1 -2 2 0.1175
-1 -12 -17 0.0478
11 12 0 0.0669
4 -12 -16 0.0542
-3 16 9 0.0474
6 13 12 0.0473
-13 0 -7 0.0407
10 -10 10 0.0664
-7 12 -12 0.0853
8 14 -7 0.0845
6 16 -5 0.0830
2 13 14 0.0423
15 0 0 0.0683
11 -10 -8 0.0685
4 -11 16 0.0758
0 15 13 0.0385
-8 -11 -12 0.0516
-10 -8 15 0.1116
-15 0 6 0.0702

loop_
_geom_angle_atom_site_label_1
_geom_angle_atom_site_label_2
_geom_angle_atom_site_label_3
_geom_angle
_geom_angle_site_symmetry_1
_geom_angle_site_symmetry_3
_geom_angle_publ_flag
O3 Ir1 Cl4 85.87(7) . . ?
O3 Ir1 C9 127.06(11) . . ?
O3 Ir1 C4AA 135.59(13) . . ?
O3 Ir1 C6AA 98.29(12) . . ?
O3 Ir1 C5AA 101.58(13) . . ?
N4 Ir1 Cl4 85.60(8) . . ?
N4 Ir1 O3 77.25(10) . . ?
N4 Ir1 C7 116.86(12) . . ?
N4 Ir1 C9 155.55(12) . . ?
N4 Ir1 C4AA 100.30(13) . . ?
N4 Ir1 C6AA 155.03(14) . . ?
N4 Ir1 C5AA 116.95(14) . . ?
C7 Ir1 Cl4 101.69(10) . . ?
C7 Ir1 O3 164.17(12) . . ?
C7 Ir1 C9 39.57(13) . . ?
C7 Ir1 C4AA 39.15(15) . . ?
C7 Ir1 C6AA 65.88(14) . . ?
C7 Ir1 C5AA 66.36(15) . . ?
C9 Ir1 Cl4 93.06(10) . . ?
C4AA Ir1 Cl4 138.51(12) . . ?
C4AA Ir1 C9 65.17(14) . . ?
C4AA Ir1 C6AA 65.49(16) . . ?
C6AA Ir1 Cl4 118.85(12) . . ?
C6AA Ir1 C9 38.28(14) . . ?
C5AA Ir1 Cl4 157.21(12) . . ?
C5AA Ir1 C9 65.18(15) . . ?
C5AA Ir1 C4AA 39.49(16) . . ?
C5AA Ir1 C6AA 39.18(16) . . ?
C5 O3 Ir1 113.0(2) . . ?
C5 N4 Ir1 115.4(2) 3_675 . ?
C5 N4 C0AA 120.8(3) 3_675 . ?
C0AA N4 Ir1 123.5(2) . . ?
O3 C5 N4 126.6(3) . 3_675 ?
O3 C5 C5 118.6(4) . 3_675 ?
N4 C5 C5 114.8(4) 3_675 3_675 ?
C0AA C6 C3AA 120.9(3) . . ?
C9 C7 Ir1 71.87(19) . . ?
C9 C7 C4 124.3(3) . . ?
C4AA C7 Ir1 71.14(19) . . ?
C4AA C7 C9 107.3(3) . . ?
C4AA C7 C4 128.2(4) . . ?
C4 C7 Ir1 126.2(2) . . ?
C0AA C8 C1AA 116.6(4) . . ?
C0AA C8 C10 122.0(3) . . ?
C1AA C8 C10 121.3(4) . . ?
C7 C9 Ir1 68.56(18) . . ?
C7 C9 C0BA 124.0(3) . . ?
C6AA C9 Ir1 70.2(2) . . ?
C6AA C9 C7 108.2(3) . . ?
C6AA C9 C0BA 127.8(3) . . ?
C0BA C9 Ir1 126.0(2) . . ?
C6 C0AA N4 117.9(3) . . ?
C6 C0AA C8 121.8(3) . . ?
C8 C0AA N4 120.1(3) . . ?
C1AA C2AA C3AA 121.4(4) . . ?
C2AA C1AA C8 121.8(4) . . ?
C6 C3AA C11 122.3(3) . . ?
C2AA C3AA C6 117.4(4) . . ?
C2AA C3AA C11 120.3(3) . . ?
C3AA C11 C15 108.8(3) . . ?
C14 C11 C3AA 112.7(3) . . ?
C14 C11 C15 108.1(3) . . ?
C14 C11 C19 108.6(4) . . ?
C19 C11 C3AA 109.7(3) . . ?
C19 C11 C15 108.8(4) . . ?
C7 C4AA Ir1 69.71(19) . . ?
C7 C4AA C5AA 108.4(3) . . ?
C7 C4AA C7AA 125.7(4) . . ?
C5AA C4AA Ir1 70.1(2) . . ?
C5AA C4AA C7AA 125.9(4) . . ?
C7AA C4AA Ir1 127.4(3) . . ?
C9 C6AA Ir1 71.6(2) . . ?
C9 C6AA C5AA 108.7(3) . . ?
C9 C6AA C9AA 125.7(4) . . ?
C5AA C6AA Ir1 69.9(2) . . ?
C5AA C6AA C9AA 125.5(4) . . ?
C9AA C6AA Ir1 123.5(3) . . ?
C4AA C5AA Ir1 70.5(2) . . ?
C4AA C5AA C8AA 127.0(4) . . ?
C6AA C5AA Ir1 70.9(2) . . ?
C6AA C5AA C4AA 107.3(3) . . ?
C6AA C5AA C8AA 125.6(4) . . ?
C8AA C5AA Ir1 127.8(3) . . ?

loop_
_geom_bond_atom_site_label_1
_geom_bond_atom_site_label_2
_geom_bond_distance
_geom_bond_site_symmetry_2
_geom_bond_publ_flag
Ir1 Cl4 2.3995(9) . ?
Ir1 O3 2.137(2) . ?
Ir1 N4 2.104(3) . ?
Ir1 C7 2.128(3) . ?
Ir1 C9 2.173(3) . ?
Ir1 C4AA 2.147(3) . ?
Ir1 C6AA 2.155(4) . ?
Ir1 C5AA 2.142(4) . ?
O3 C5 1.288(4) . ?
N4 C5 1.310(4) 3_675 ?
N4 C0AA 1.428(4) . ?
C5 C5 1.481(7) 3_675 ?
C6 C0AA 1.395(5) . ?
C6 C3AA 1.399(5) . ?
C7 C9 1.457(5) . ?
C7 C4AA 1.432(5) . ?
C7 C4 1.496(5) . ?
C8 C0AA 1.396(5) . ?
C8 C1AA 1.396(5) . ?
C8 C10 1.496(5) . ?
C9 C6AA 1.419(5) . ?
C9 C0BA 1.492(5) . ?
C2AA C1AA 1.388(6) . ?
C2AA C3AA 1.390(6) . ?
C3AA C11 1.537(5) . ?
C11 C14 1.525(6) . ?
C11 C15 1.539(5) . ?
C11 C19 1.525(6) . ?
C4AA C5AA 1.449(6) . ?
C4AA C7AA 1.483(6) . ?
C6AA C5AA 1.440(6) . ?
C6AA C9AA 1.502(6) . ?
C5AA C8AA 1.491(6) . ?

loop_
_exptl_oxdiff_crystal_face_indexfrac_h
_exptl_oxdiff_crystal_face_indexfrac_k
_exptl_oxdiff_crystal_face_indexfrac_l
_exptl_oxdiff_crystal_face_x
_exptl_oxdiff_crystal_face_y
_exptl_oxdiff_crystal_face_z
-1.0013 -2.0005 1.9981 -0.1278 -0.0553 0.0673
-0.7754 -11.7457 -16.8318 0.2840 0.1185 0.9515
10.9317 11.6728 -0.4143 0.2953 0.6179 -0.7287
3.9771 -12.2489 -15.9270 0.2064 0.4342 0.8769
-2.9803 15.9209 9.0019 0.1549 -0.3763 -0.9135
6.1705 12.5017 11.7454 -0.1047 0.2504 -0.9625
-13.3129 0.0611 -7.2748 0.3544 -0.8545 0.3797
9.5361 -9.9180 9.9080 -0.7222 0.6852 0.0945
-6.6767 12.1789 -11.5464 0.8330 -0.5107 -0.2129
8.0952 13.9924 -7.1310 0.6320 0.4338 -0.6421
5.7758 15.8723 -4.8329 0.6162 0.2546 -0.7453
1.6492 13.2574 14.4828 -0.1569 -0.0658 -0.9854
14.6257 0.1073 -0.2672 -0.0760 0.9677 -0.2403
11.3881 -10.1308 -8.0632 -0.0693 0.8761 0.4771
4.4262 -10.7473 15.9037 -0.9393 0.3326 0.0839
-0.0239 14.5795 12.7568 -0.0430 -0.1823 -0.9823
-7.6920 -11.1090 -11.6508 0.1518 -0.3641 0.9189
-9.8634 -7.8780 15.3292 -0.7456 -0.6371 0.1953
-14.5449 0.2836 6.0838 -0.1299 -0.9875 0.0898
